data_2227765
loop_
_publ_author_name
'Bartholom\"a, Mark'
'Cheung, Hoi'
'Zubieta, Jon'

_publ_section_title
;
 [\m-<i>N</i>,<i>N</i>,<i>N</i>',<i>N</i>'-Tetrakis(2-pyridylmethyl)butane-1,4-diamine]bis[dichloridocopper(II)]
 trihydrate
;
_journal_coeditor_code LH5107
_journal_issue 10
_journal_name_full 'Acta Crystallographica Section E'
_journal_page_first m1199
_journal_page_last m1200
_journal_paper_doi 10.1107/S1600536810034501
_journal_volume 66
_journal_year 2010
_chemical_formula_iupac '[Cu2 Cl4 (C28 H32 N6)], 3H2 O'
_chemical_formula_moiety 'C28 H32 Cl4 Cu2 N6, 3(H2 O)'
_chemical_formula_sum 'C28 H38 Cl4 Cu2 N6 O3'
_chemical_formula_weight 775.52
_chemical_name_systematic
;
[\m-<i>N</i>,<i>N</i>,<i>N'</i>,<i>N</i>'-Tetrakis(2-pyridylmethyl)butane-
1,4-diamine]bis[dichloridocopper(II)] trihydrate
;
_space_group_IT_number 14
_symmetry_cell_setting monoclinic
_symmetry_space_group_name_Hall '-P 2ybc'
_symmetry_space_group_name_H-M 'P 1 21/c 1'
_atom_sites_solution_hydrogens geom
_atom_sites_solution_primary direct
_atom_sites_solution_secondary difmap
_audit_creation_method SHELXL-97
_cell_angle_alpha 90.00
_cell_angle_beta 106.1430(10)
_cell_angle_gamma 90.00
_cell_formula_units_Z 2
_cell_length_a 11.4403(5)
_cell_length_b 10.0230(5)
_cell_length_c 14.2943(7)
_cell_measurement_reflns_used 5514
_cell_measurement_temperature 90(2)
_cell_measurement_theta_max 28.23
_cell_measurement_theta_min 2.52
_cell_volume 1574.44(13)
_computing_cell_refinement 'SAINT (Bruker, 2002)'
_computing_data_collection 'SMART (Bruker, 2002)'
_computing_data_reduction 'SAINT (Bruker, 2002)'
_computing_molecular_graphics 'DIAMOND (Brandenburg & Putz, 1999)'
_computing_publication_material 'SHELXTL (Sheldrick, 2008)'
_computing_structure_refinement 'SHELXL97 (Sheldrick, 2008)'
_computing_structure_solution 'SHELXS97 (Sheldrick, 2008)'
_diffrn_ambient_temperature 90(2)
_diffrn_detector_area_resol_mean 512
_diffrn_measured_fraction_theta_full 0.998
_diffrn_measured_fraction_theta_max 0.998
_diffrn_measurement_device_type 'Bruker APEX CCD'
_diffrn_measurement_method '\f and \w scans'
_diffrn_radiation_monochromator graphite
_diffrn_radiation_source 'fine-focus sealed tube'
_diffrn_radiation_type MoK\a
_diffrn_radiation_wavelength 0.71073
_diffrn_reflns_av_R_equivalents 0.0270
_diffrn_reflns_av_sigmaI/netI 0.0256
_diffrn_reflns_limit_h_max 13
_diffrn_reflns_limit_h_min -15
_diffrn_reflns_limit_k_max 12
_diffrn_reflns_limit_k_min -13
_diffrn_reflns_limit_l_max 19
_diffrn_reflns_limit_l_min -19
_diffrn_reflns_number 15464
_diffrn_reflns_theta_full 28.28
_diffrn_reflns_theta_max 28.28
_diffrn_reflns_theta_min 1.85
_diffrn_standards_decay_% 0.001
_exptl_absorpt_coefficient_mu 1.732
_exptl_absorpt_correction_T_max 0.7938
_exptl_absorpt_correction_T_min 0.6620
_exptl_absorpt_correction_type multi-scan
_exptl_absorpt_process_details '(SADABS; Sheldrick, 1996)'
_exptl_crystal_colour blue
_exptl_crystal_density_diffrn 1.636
_exptl_crystal_density_method 'not measured'
_exptl_crystal_description block
_exptl_crystal_F_000 796
_exptl_crystal_size_max 0.26
_exptl_crystal_size_mid 0.18
_exptl_crystal_size_min 0.14
_refine_diff_density_max 0.758
_refine_diff_density_min -0.494
_refine_ls_extinction_method none
_refine_ls_goodness_of_fit_ref 1.245
_refine_ls_hydrogen_treatment constr
_refine_ls_matrix_type full
_refine_ls_number_parameters 209
_refine_ls_number_reflns 3906
_refine_ls_number_restraints 0
_refine_ls_restrained_S_all 1.245
_refine_ls_R_factor_all 0.0561
_refine_ls_R_factor_gt 0.0529
_refine_ls_shift/su_max 0.000
_refine_ls_shift/su_mean 0.000
_refine_ls_structure_factor_coef Fsqd
_refine_ls_weighting_details 'calc w=1/[\s^2^(Fo^2^)+(0.0448P)^2^+3.8247P] where P=(Fo^2^+2Fc^2^)/3'
_refine_ls_weighting_scheme calc
_refine_ls_wR_factor_gt 0.1236
_refine_ls_wR_factor_ref 0.1247
_reflns_number_gt 3746
_reflns_number_total 3906
_reflns_threshold_expression I>2\s(I)
_cod_data_source_file lh5107.cif
_cod_data_source_block I
_cod_depositor_comments
;
 Marking attached hydrogen atoms.

 Antanas Vaitkus,
 2017-08-07
;
_cod_original_sg_symbol_H-M 'P 21/c'
_cod_database_code 2227765
_cod_database_fobs_code 2227765

loop_
_symmetry_equiv_pos_as_xyz
'x, y, z'
'-x, y+1/2, -z+1/2'
'-x, -y, -z'
'x, -y-1/2, z-1/2'

loop_
_atom_site_type_symbol
_atom_site_label
_atom_site_fract_x
_atom_site_fract_y
_atom_site_fract_z
_atom_site_U_iso_or_equiv
_atom_site_adp_type
_atom_site_calc_flag
_atom_site_refinement_flags
_atom_site_occupancy
_atom_site_disorder_assembly
_atom_site_disorder_group
_atom_site_attached_hydrogens
Cu Cu1 0.66753(3) 0.34837(4) 0.83401(3) 0.01782(12) Uani d . 1 . . 0
Cl Cl1 0.75297(10) 0.11459(9) 0.88332(8) 0.0361(2) Uani d . 1 . . 0
Cl Cl2 0.68782(7) 0.45176(8) 0.97763(5) 0.01982(17) Uani d . 1 . . 0
O O1A 0.0560(9) 0.1843(9) 0.0017(4) 0.077(3) Uani d P 0.734(17) A 1 2
O O1B -0.0110(12) 0.2423(13) 0.0088(8) 0.034(4) Uani d P 0.266(17) A 2 2
O O2 0.1966(10) 0.1197(11) 0.9798(7) 0.091(3) Uani d P 0.50 . . 2
N N1 0.6228(2) 0.3205(3) 0.68520(19) 0.0180(5) Uani d . 1 . . 0
N N2 0.8238(2) 0.4118(3) 0.81070(19) 0.0191(5) Uani d . 1 . . 0
N N3 0.4893(2) 0.3059(3) 0.80922(19) 0.0173(5) Uani d . 1 . . 0
C C1 0.7378(3) 0.2849(3) 0.6642(2) 0.0226(7) Uani d . 1 . . 0
H H1A 0.7299 0.2968 0.5940 0.027 Uiso calc R 1 . . 0
H H1B 0.7581 0.1903 0.6813 0.027 Uiso calc R 1 . . 0
C C2 0.8365(3) 0.3741(3) 0.7235(2) 0.0205(6) Uani d . 1 . . 0
C C3 0.9347(3) 0.4152(4) 0.6916(3) 0.0281(7) Uani d . 1 . . 0
H H3 0.9411 0.3895 0.6292 0.034 Uiso calc R 1 . . 0
C C4 1.0234(3) 0.4943(4) 0.7523(3) 0.0296(8) Uani d . 1 . . 0
H H4 1.0916 0.5235 0.7321 0.036 Uiso calc R 1 . . 0
C C5 1.0118(3) 0.5302(4) 0.8424(3) 0.0259(7) Uani d . 1 . . 0
H H5 1.0723 0.5833 0.8853 0.031 Uiso calc R 1 . . 0
C C6 0.9106(3) 0.4878(4) 0.8695(2) 0.0227(7) Uani d . 1 . . 0
H H6 0.9023 0.5131 0.9314 0.027 Uiso calc R 1 . . 0
C C7 0.5324(3) 0.2111(3) 0.6684(2) 0.0216(7) Uani d . 1 . . 0
H H7A 0.5728 0.1257 0.6930 0.026 Uiso calc R 1 . . 0
H H7B 0.4918 0.2014 0.5979 0.026 Uiso calc R 1 . . 0
C C8 0.4408(3) 0.2469(3) 0.7223(2) 0.0187(6) Uani d . 1 . . 0
C C9 0.3169(3) 0.2237(3) 0.6863(2) 0.0220(6) Uani d . 1 . . 0
H H9 0.2841 0.1849 0.6239 0.026 Uiso calc R 1 . . 0
C C10 0.2420(3) 0.2587(4) 0.7439(3) 0.0269(7) Uani d . 1 . . 0
H H10 0.1569 0.2427 0.7216 0.032 Uiso calc R 1 . . 0
C C11 0.2915(3) 0.3166(3) 0.8337(3) 0.0237(7) Uani d . 1 . . 0
H H11 0.2415 0.3400 0.8742 0.028 Uiso calc R 1 . . 0
C C12 0.4152(3) 0.3399(3) 0.8636(2) 0.0192(6) Uani d . 1 . . 0
H H12 0.4492 0.3815 0.9248 0.023 Uiso calc R 1 . . 0
C C13 0.5697(3) 0.4462(3) 0.6335(2) 0.0188(6) Uani d . 1 . . 0
H H13A 0.6345 0.5146 0.6450 0.023 Uiso calc R 1 . . 0
H H13B 0.5062 0.4793 0.6626 0.023 Uiso calc R 1 . . 0
C C14 0.5139(3) 0.4315(3) 0.5237(2) 0.0208(7) Uani d . 1 . . 0
H H14A 0.5712 0.3832 0.4951 0.025 Uiso calc R 1 . . 0
H H14B 0.4379 0.3787 0.5110 0.025 Uiso calc R 1 . . 0

loop_
_atom_site_aniso_label
_atom_site_aniso_U_11
_atom_site_aniso_U_22
_atom_site_aniso_U_33
_atom_site_aniso_U_12
_atom_site_aniso_U_13
_atom_site_aniso_U_23
Cu1 0.0181(2) 0.0213(2) 0.0155(2) -0.00268(15) 0.00696(14) -0.00284(14)
Cl1 0.0447(6) 0.0233(4) 0.0501(6) 0.0064(4) 0.0293(5) 0.0045(4)
Cl2 0.0218(4) 0.0235(4) 0.0137(3) -0.0005(3) 0.0042(3) -0.0016(3)
O1A 0.085(6) 0.085(6) 0.059(4) -0.025(5) 0.017(3) -0.014(3)
O1B 0.035(7) 0.039(7) 0.026(5) 0.015(5) 0.003(4) 0.010(4)
O2 0.100(8) 0.088(7) 0.079(7) 0.005(6) 0.016(6) 0.005(5)
N1 0.0201(13) 0.0188(13) 0.0173(12) -0.0048(10) 0.0086(10) -0.0066(10)
N2 0.0183(13) 0.0212(13) 0.0196(12) 0.0002(10) 0.0081(10) 0.0003(11)
N3 0.0184(12) 0.0184(13) 0.0155(12) -0.0006(10) 0.0051(10) 0.0001(10)
C1 0.0272(17) 0.0220(16) 0.0229(15) -0.0014(13) 0.0141(13) -0.0046(13)
C2 0.0197(15) 0.0228(16) 0.0207(15) 0.0024(12) 0.0084(12) 0.0004(12)
C3 0.0267(18) 0.0318(19) 0.0307(18) 0.0006(15) 0.0162(14) -0.0020(15)
C4 0.0191(17) 0.033(2) 0.040(2) 0.0004(14) 0.0135(15) 0.0052(16)
C5 0.0160(15) 0.0293(18) 0.0290(17) -0.0005(13) 0.0005(13) 0.0060(14)
C6 0.0205(16) 0.0254(17) 0.0204(15) -0.0004(13) 0.0026(12) 0.0019(13)
C7 0.0270(17) 0.0206(16) 0.0197(15) -0.0077(13) 0.0108(12) -0.0062(12)
C8 0.0236(16) 0.0159(14) 0.0179(14) -0.0023(12) 0.0076(12) 0.0007(11)
C9 0.0236(16) 0.0202(16) 0.0202(14) -0.0041(12) 0.0031(12) -0.0040(12)
C10 0.0175(15) 0.0249(17) 0.0376(19) -0.0023(13) 0.0063(14) -0.0069(15)
C11 0.0232(16) 0.0215(16) 0.0287(17) 0.0008(13) 0.0109(13) -0.0030(13)
C12 0.0228(16) 0.0177(15) 0.0175(14) 0.0000(12) 0.0063(12) 0.0004(11)
C13 0.0228(15) 0.0186(15) 0.0171(14) -0.0040(12) 0.0095(12) -0.0033(11)
C14 0.0253(16) 0.0242(17) 0.0130(13) -0.0068(13) 0.0056(12) -0.0053(12)

loop_
_atom_type_symbol
_atom_type_description
_atom_type_scat_dispersion_real
_atom_type_scat_dispersion_imag
_atom_type_scat_source
C C 0.0033 0.0016 'International Tables Vol C Tables 4.2.6.8 and 6.1.1.4'
H H 0.0000 0.0000 'International Tables Vol C Tables 4.2.6.8 and 6.1.1.4'
N N 0.0061 0.0033 'International Tables Vol C Tables 4.2.6.8 and 6.1.1.4'
O O 0.0106 0.0060 'International Tables Vol C Tables 4.2.6.8 and 6.1.1.4'
Cl Cl 0.1484 0.1585 'International Tables Vol C Tables 4.2.6.8 and 6.1.1.4'
Cu Cu 0.3201 1.2651 'International Tables Vol C Tables 4.2.6.8 and 6.1.1.4'

loop_
_geom_angle_atom_site_label_1
_geom_angle_atom_site_label_2
_geom_angle_atom_site_label_3
_geom_angle_site_symmetry_1
_geom_angle_site_symmetry_3
_geom_angle
_geom_angle_publ_flag
N2 Cu1 N3 . . 160.10(11) ?
N2 Cu1 N1 . . 81.33(11) ?
N3 Cu1 N1 . . 80.87(11) ?
N2 Cu1 Cl2 . . 97.73(8) ?
N3 Cu1 Cl2 . . 95.75(8) ?
N1 Cu1 Cl2 . . 159.16(8) ?
N2 Cu1 Cl1 . . 92.63(8) ?
N3 Cu1 Cl1 . . 98.35(8) ?
N1 Cu1 Cl1 . . 97.23(8) ?
Cl2 Cu1 Cl1 . . 103.61(3) ?
C1 N1 C7 . . 114.3(3) ?
C1 N1 C13 . . 111.4(2) ?
C7 N1 C13 . . 111.9(3) ?
C1 N1 Cu1 . . 105.3(2) ?
C7 N1 Cu1 . . 103.27(19) ?
C13 N1 Cu1 . . 110.15(18) ?
C6 N2 C2 . . 119.1(3) ?
C6 N2 Cu1 . . 127.7(2) ?
C2 N2 Cu1 . . 113.2(2) ?
C12 N3 C8 . . 118.7(3) ?
C12 N3 Cu1 . . 128.0(2) ?
C8 N3 Cu1 . . 113.0(2) ?
N1 C1 C2 . . 108.3(3) ?
N1 C1 H1A . . 110.0 ?
C2 C1 H1A . . 110.0 ?
N1 C1 H1B . . 110.0 ?
C2 C1 H1B . . 110.0 ?
H1A C1 H1B . . 108.4 ?
N2 C2 C3 . . 121.7(3) ?
N2 C2 C1 . . 115.5(3) ?
C3 C2 C1 . . 122.7(3) ?
C4 C3 C2 . . 118.8(3) ?
C4 C3 H3 . . 120.6 ?
C2 C3 H3 . . 120.6 ?
C5 C4 C3 . . 119.4(3) ?
C5 C4 H4 . . 120.3 ?
C3 C4 H4 . . 120.3 ?
C4 C5 C6 . . 119.1(3) ?
C4 C5 H5 . . 120.5 ?
C6 C5 H5 . . 120.5 ?
N2 C6 C5 . . 121.9(3) ?
N2 C6 H6 . . 119.1 ?
C5 C6 H6 . . 119.1 ?
N1 C7 C8 . . 107.1(3) ?
N1 C7 H7A . . 110.3 ?
C8 C7 H7A . . 110.3 ?
N1 C7 H7B . . 110.3 ?
C8 C7 H7B . . 110.3 ?
H7A C7 H7B . . 108.5 ?
N3 C8 C9 . . 122.1(3) ?
N3 C8 C7 . . 114.2(3) ?
C9 C8 C7 . . 123.7(3) ?
C8 C9 C10 . . 118.3(3) ?
C8 C9 H9 . . 120.9 ?
C10 C9 H9 . . 120.9 ?
C11 C10 C9 . . 119.8(3) ?
C11 C10 H10 . . 120.1 ?
C9 C10 H10 . . 120.1 ?
C12 C11 C10 . . 118.7(3) ?
C12 C11 H11 . . 120.7 ?
C10 C11 H11 . . 120.7 ?
N3 C12 C11 . . 122.4(3) ?
N3 C12 H12 . . 118.8 ?
C11 C12 H12 . . 118.8 ?
N1 C13 C14 . . 114.9(3) ?
N1 C13 H13A . . 108.5 ?
C14 C13 H13A . . 108.5 ?
N1 C13 H13B . . 108.5 ?
C14 C13 H13B . . 108.5 ?
H13A C13 H13B . . 107.5 ?
C14 C14 C13 3_666 . 110.2(3) ?
C14 C14 H14A 3_666 . 109.6 ?
C13 C14 H14A . . 109.6 ?
C14 C14 H14B 3_666 . 109.6 ?
C13 C14 H14B . . 109.6 ?
H14A C14 H14B . . 108.1 ?

loop_
_geom_bond_atom_site_label_1
_geom_bond_atom_site_label_2
_geom_bond_site_symmetry_2
_geom_bond_distance
_geom_bond_publ_flag
Cu1 N2 . 2.011(3) y
Cu1 N3 . 2.016(3) y
Cu1 N1 . 2.064(3) y
Cu1 Cl2 . 2.2532(8) y
Cu1 Cl1 . 2.5612(10) y
N1 C1 . 1.473(4) ?
N1 C7 . 1.480(4) ?
N1 C13 . 1.501(4) ?
N2 C6 . 1.345(4) ?
N2 C2 . 1.348(4) ?
N3 C12 . 1.344(4) ?
N3 C8 . 1.348(4) ?
C1 C2 . 1.504(5) ?
C1 H1A . 0.9900 ?
C1 H1B . 0.9900 ?
C2 C3 . 1.388(5) ?
C3 C4 . 1.387(5) ?
C3 H3 . 0.9500 ?
C4 C5 . 1.378(5) ?
C4 H4 . 0.9500 ?
C5 C6 . 1.386(5) ?
C5 H5 . 0.9500 ?
C6 H6 . 0.9500 ?
C7 C8 . 1.506(4) ?
C7 H7A . 0.9900 ?
C7 H7B . 0.9900 ?
C8 C9 . 1.387(5) ?
C9 C10 . 1.389(5) ?
C9 H9 . 0.9500 ?
C10 C11 . 1.379(5) ?
C10 H10 . 0.9500 ?
C11 C12 . 1.379(5) ?
C11 H11 . 0.9500 ?
C12 H12 . 0.9500 ?
C13 C14 . 1.527(4) ?
C13 H13A . 0.9900 ?
C13 H13B . 0.9900 ?
C14 C14 3_666 1.526(7) ?
C14 H14A . 0.9900 ?
C14 H14B . 0.9900 ?

loop_
_geom_torsion_atom_site_label_1
_geom_torsion_atom_site_label_2
_geom_torsion_atom_site_label_3
_geom_torsion_atom_site_label_4
_geom_torsion_site_symmetry_1
_geom_torsion_site_symmetry_2
_geom_torsion_site_symmetry_3
_geom_torsion_site_symmetry_4
_geom_torsion
_geom_torsion_publ_flag
N2 Cu1 N1 C1 . . . . 32.6(2) ?
N3 Cu1 N1 C1 . . . . -156.3(2) ?
Cl2 Cu1 N1 C1 . . . . 121.5(2) ?
Cl1 Cu1 N1 C1 . . . . -59.0(2) ?
N2 Cu1 N1 C7 . . . . 152.7(2) ?
N3 Cu1 N1 C7 . . . . -36.2(2) ?
Cl2 Cu1 N1 C7 . . . . -118.3(2) ?
Cl1 Cu1 N1 C7 . . . . 61.1(2) ?
N2 Cu1 N1 C13 . . . . -87.6(2) ?
N3 Cu1 N1 C13 . . . . 83.5(2) ?
Cl2 Cu1 N1 C13 . . . . 1.3(4) ?
Cl1 Cu1 N1 C13 . . . . -179.20(18) ?
N3 Cu1 N2 C6 . . . . 134.7(3) ?
N1 Cu1 N2 C6 . . . . 161.4(3) ?
Cl2 Cu1 N2 C6 . . . . 2.5(3) ?
Cl1 Cu1 N2 C6 . . . . -101.6(3) ?
N3 Cu1 N2 C2 . . . . -43.1(5) ?
N1 Cu1 N2 C2 . . . . -16.4(2) ?
Cl2 Cu1 N2 C2 . . . . -175.3(2) ?
Cl1 Cu1 N2 C2 . . . . 80.5(2) ?
N2 Cu1 N3 C12 . . . . -129.5(3) ?
N1 Cu1 N3 C12 . . . . -156.2(3) ?
Cl2 Cu1 N3 C12 . . . . 3.0(3) ?
Cl1 Cu1 N3 C12 . . . . 107.7(3) ?
N2 Cu1 N3 C8 . . . . 44.0(4) ?
N1 Cu1 N3 C8 . . . . 17.2(2) ?
Cl2 Cu1 N3 C8 . . . . 176.5(2) ?
Cl1 Cu1 N3 C8 . . . . -78.8(2) ?
C7 N1 C1 C2 . . . . -154.9(3) ?
C13 N1 C1 C2 . . . . 77.0(3) ?
Cu1 N1 C1 C2 . . . . -42.4(3) ?
C6 N2 C2 C3 . . . . -2.1(5) ?
Cu1 N2 C2 C3 . . . . 175.9(3) ?
C6 N2 C2 C1 . . . . 177.7(3) ?
Cu1 N2 C2 C1 . . . . -4.3(4) ?
N1 C1 C2 N2 . . . . 32.3(4) ?
N1 C1 C2 C3 . . . . -147.9(3) ?
N2 C2 C3 C4 . . . . 1.6(5) ?
C1 C2 C3 C4 . . . . -178.1(3) ?
C2 C3 C4 C5 . . . . -0.1(6) ?
C3 C4 C5 C6 . . . . -0.9(5) ?
C2 N2 C6 C5 . . . . 1.0(5) ?
Cu1 N2 C6 C5 . . . . -176.7(3) ?
C4 C5 C6 N2 . . . . 0.5(5) ?
C1 N1 C7 C8 . . . . 162.1(3) ?
C13 N1 C7 C8 . . . . -70.1(3) ?
Cu1 N1 C7 C8 . . . . 48.3(3) ?
C12 N3 C8 C9 . . . . 1.8(5) ?
Cu1 N3 C8 C9 . . . . -172.4(3) ?
C12 N3 C8 C7 . . . . -179.0(3) ?
Cu1 N3 C8 C7 . . . . 6.9(3) ?
N1 C7 C8 N3 . . . . -38.3(4) ?
N1 C7 C8 C9 . . . . 140.9(3) ?
N3 C8 C9 C10 . . . . -2.2(5) ?
C7 C8 C9 C10 . . . . 178.6(3) ?
C8 C9 C10 C11 . . . . 0.9(5) ?
C9 C10 C11 C12 . . . . 0.8(5) ?
C8 N3 C12 C11 . . . . 0.0(5) ?
Cu1 N3 C12 C11 . . . . 173.2(2) ?
C10 C11 C12 N3 . . . . -1.3(5) ?
C1 N1 C13 C14 . . . . 73.2(3) ?
C7 N1 C13 C14 . . . . -56.1(3) ?
Cu1 N1 C13 C14 . . . . -170.4(2) ?
N1 C13 C14 C14 . . . 3_666 -168.8(3) ?
